data_8100588
loop_
_publ_author_name
'Nuss, J\"urgen'
'von Schnering, Hans Georg'

_publ_section_title
;
Crystal structure of dicerium antimonide, Ce~2~Sb
;
_journal_issue 1
_journal_name_full 'Zeitschrift f\"ur Kristallographie - New Crystal Structures'
_journal_page_first 21
_journal_page_last 21
_journal_volume 217
_journal_year 2002
_chemical_formula_moiety 'Ce2 Sb'
_chemical_formula_sum 'Ce2 Sb'
_chemical_formula_weight 401.99
_chemical_name_common 'dicerium antimonide'
_space_group_IT_number 139
_symmetry_cell_setting tetragonal
_symmetry_space_group_name_Hall '-I 4 2'
_symmetry_space_group_name_H-M 'I 4/m m m'
_cell_angle_alpha 90.00
_cell_angle_beta 90.00
_cell_angle_gamma 90.00
_cell_formula_units_Z 4
_cell_length_a 4.538(1)
_cell_length_b 4.538(1)
_cell_length_c 17.861(3)
_cell_measurement_temperature 293(2)
_cell_volume 367.82(13)
_diffrn_ambient_temperature 293(2)
_exptl_crystal_density_diffrn 7.259
_cod_database_code 8100588

loop_
_symmetry_equiv_pos_as_xyz
'x, y, z'
'-x, -y, z'
'-x, y, z'
'x, -y, z'
'-y, x, z'
'y, -x, z'
'y, x, z'
'-y, -x, z'
'x+1/2, y+1/2, z+1/2'
'-x+1/2, -y+1/2, z+1/2'
'-x+1/2, y+1/2, z+1/2'
'x+1/2, -y+1/2, z+1/2'
'-y+1/2, x+1/2, z+1/2'
'y+1/2, -x+1/2, z+1/2'
'y+1/2, x+1/2, z+1/2'
'-y+1/2, -x+1/2, z+1/2'
'-x, -y, -z'
'x, y, -z'
'x, -y, -z'
'-x, y, -z'
'y, -x, -z'
'-y, x, -z'
'-y, -x, -z'
'y, x, -z'
'-x+1/2, -y+1/2, -z+1/2'
'x+1/2, y+1/2, -z+1/2'
'x+1/2, -y+1/2, -z+1/2'
'-x+1/2, y+1/2, -z+1/2'
'y+1/2, -x+1/2, -z+1/2'
'-y+1/2, x+1/2, -z+1/2'
'-y+1/2, -x+1/2, -z+1/2'
'y+1/2, x+1/2, -z+1/2'

loop_
_atom_site_label
_atom_site_type_symbol
_atom_site_fract_x
_atom_site_fract_y
_atom_site_fract_z
_atom_site_U_iso_or_equiv
_atom_site_adp_type
_atom_site_occupancy
_atom_site_symmetry_multiplicity
_atom_site_calc_flag
_atom_site_refinement_flags
_atom_site_disorder_assembly
_atom_site_disorder_group
Ce1 Ce 0.0000 0.5000 0.0000 0.0152(2) Uani 1 4 d S . .
Ce2 Ce 0.0000 0.0000 0.17903(4) 0.01034(17) Uani 1 4 d S . .
Sb Sb 0.0000 0.0000 0.36247(4) 0.01029(18) Uani 1 4 d S . .

loop_
_atom_site_aniso_label
_atom_site_aniso_U_11
_atom_site_aniso_U_22
_atom_site_aniso_U_33
_atom_site_aniso_U_23
_atom_site_aniso_U_13
_atom_site_aniso_U_12
Ce1 0.0127(3) 0.0214(4) 0.0115(3) 0.000 0.000 0.000
Ce2 0.0103(2) 0.0103(2) 0.0104(3) 0.000 0.000 0.000
Sb 0.0101(2) 0.0101(2) 0.0107(3) 0.000 0.000 0.000

loop_
_geom_bond_atom_site_label_1
_geom_bond_atom_site_label_2
_geom_bond_distance
_geom_bond_site_symmetry_2
_geom_bond_publ_flag
Ce1 Ce1 3.2089(7) 5_665 ?
Ce1 Ce1 3.2089(7) 5 ?
Ce1 Ce1 3.2089(7) 5_565 ?
Ce1 Ce1 3.2089(7) 5_655 ?
Ce1 Sb 3.3440(7) 25 ?
Ce1 Sb 3.3440(7) 9_454 ?
Ce1 Sb 3.3440(7) 25_455 ?
Ce1 Sb 3.3440(7) 9_554 ?
Ce1 Ce2 3.9209(7) 17 ?
Ce1 Ce2 3.9209(7) 1_565 ?
Ce1 Ce2 3.9209(7) . ?
Ce1 Ce2 3.9209(7) 17_565 ?
Ce2 Sb 3.2764(12) . ?
Ce2 Sb 3.2933(7) 25_445 ?
Ce2 Sb 3.2933(7) 25 ?
Ce2 Sb 3.2933(7) 25_455 ?
Ce2 Sb 3.2933(7) 25_545 ?
Ce2 Ce1 3.9209(7) 1_545 ?
Ce2 Ce1 3.9209(7) 5 ?
Ce2 Ce1 3.9209(7) 5_655 ?
Ce2 Ce2 4.0895(10) 25 ?
Ce2 Ce2 4.0895(10) 25_545 ?
Ce2 Ce2 4.0895(10) 25_455 ?
Sb Ce2 3.2933(7) 25_445 ?
Sb Ce2 3.2933(7) 25 ?
Sb Ce2 3.2933(7) 25_455 ?
Sb Ce2 3.2933(7) 25_545 ?
Sb Ce1 3.3440(7) 9_545 ?
Sb Ce1 3.3440(7) 13 ?
Sb Ce1 3.3440(7) 9_445 ?
Sb Ce1 3.3440(7) 13_545 ?
